data_1530270
loop_
_publ_author_name
'Lefebvre, D.'
'Kahn, A.'
'Thery, J.'

_publ_section_title
;
 Substituted lanthanum hexagallates as epitaxial growth substrates
;
_journal_name_full 'Materials Research Bulletin'
_journal_page_first 1039
_journal_page_last 1045
_journal_volume 22
_journal_year 1987
_chemical_formula_sum 'Ga10.5 In0.5 La0.96 Mn O19'
_chemical_name_systematic 'La0.96 Mn In0.5 Ga10.5 O19'
_space_group_IT_number 194
_symmetry_space_group_name_Hall '-P 6c 2c'
_symmetry_space_group_name_H-M 'P 63/m m c'
_cell_angle_alpha 90
_cell_angle_beta 90
_cell_angle_gamma 120
_cell_formula_units_Z 2
_cell_length_a 5.865
_cell_length_b 5.865
_cell_length_c 22.99
_cell_volume 684.866
_citation_journal_id_ASTM MRBUAC
_cod_data_source_file Lefebvre_MRBUAC_1987_1418.cif
_cod_data_source_block Ga10.5In0.5La0.96Mn1O19
_cod_original_formula_sum 'Ga10.5 In0.5 La0.96 Mn1 O19'
_cod_database_code 1530270

loop_
_symmetry_equiv_pos_as_xyz
x,y,z
x-y,x,z+1/2
-y,x-y,z
-x,-y,z+1/2
-x+y,-x,z
y,-x+y,z+1/2
-y,-x,-z+1/2
x-y,-y,-z
x,x-y,-z+1/2
y,x,-z
-x+y,y,-z+1/2
-x,-x+y,-z
-x,-y,-z
-x+y,-x,-z-1/2
y,-x+y,-z
x,y,-z-1/2
x-y,x,-z
-y,x-y,-z-1/2
y,x,z-1/2
-x+y,y,z
-x,-x+y,z-1/2
-y,-x,z
x-y,-y,z-1/2
x,x-y,z

loop_
_atom_site_label
_atom_site_type_symbol
_atom_site_fract_x
_atom_site_fract_y
_atom_site_fract_z
_atom_site_occupancy
_atom_site_U_iso_or_equiv
O2 O-2 0.6667 0.3333 0.0574 1 0.0
Ga2 Ga+3 0 0 0.24 0.5 0.0
Mn1 Mn+2 0.3333 -0.3333 0.0261 0.5 0.0
Ga1 Ga+3 0 0 0 1 0.0
La1 La+3 0.6667 -0.6667 0.25 0.6 0.0
O3 O-2 0.186 -0.186 0.25 1 0.0
Ga5 Ga+3 -0.1674 0.1674 0.1084 1 0.0
La2 La+3 0.7041 -0.7041 0.25 0.12 0.0
O5 O-2 0.5076 -0.5076 0.1524 1 0.0
In1 In+3 0.3333 -0.3333 0.1877 0.25 0.0
Ga4 Ga+3 0.3333 -0.3333 0.1877 0.75 0.0
O4 O-2 0.1516 -0.1516 0.0541 1 0.0
Ga3 Ga+3 0.3333 -0.3333 0.0261 0.5 0.0
O1 O-2 0 0 0.1512 1 0.0
